data_7243707
loop_
_publ_author_name
'Garc\'ia Ponce, Jorge'
'D\'iaz-Ram\'irez, Mariana L.'
'Gorla, Saidulu'
'Navarathna, Chanaka'
'Sanchez-Lecuona, Gabriela'
'Donnadieu, Bruno'
'Ibarra, Ilich A.'
'Montiel-Palma, Virginia'

_publ_section_title
;
 SO2 capture enhancement in NU-1000 by the incorporation of a ruthenium
 gallate organometallic complex
;
_journal_issue 42
_journal_name_full CrystEngComm
_journal_page_first 7479
_journal_page_last 7484
_journal_paper_doi 10.1039/D1CE01076J
_journal_volume 23
_journal_year 2021
_chemical_formula_moiety 'C51 H51 Cl2 Ga P2 Ru'
_chemical_formula_sum 'C51 H51 Cl2 Ga P2 Ru'
_chemical_formula_weight 967.55
_chemical_name_systematic 'heterobimetallc ruthenium gallate complex'
_chemical_properties_physical Air-sensitive,Moisture-sensitive
_space_group_crystal_system triclinic
_space_group_IT_number 2
_space_group_name_Hall '-P 1'
_space_group_name_H-M_alt 'P -1'
_atom_sites_solution_hydrogens geom
_audit_creation_method SHELXL-2018/3
_audit_update_record
;
2021-03-23 deposited with the CCDC.	2021-10-08 downloaded from the CCDC.
;
_cell_angle_alpha 86.296(4)
_cell_angle_beta 87.495(6)
_cell_angle_gamma 71.750(4)
_cell_formula_units_Z 2
_cell_length_a 12.004(2)
_cell_length_b 13.159(2)
_cell_length_c 14.922(2)
_cell_measurement_reflns_used 2805
_cell_measurement_temperature 100(2)
_cell_measurement_theta_max 30.508
_cell_measurement_theta_min 2.277
_cell_volume 2233.2(6)
_computing_cell_refinement 'APEX3 v2019.1.0'
_computing_data_collection 'APEX3 v2019.1.0'
_computing_data_reduction 'Saint, APEX v2019.1.0.'
_computing_molecular_graphics 'Mercury V.4.2.0,POV-Ray v 3.7'
_computing_publication_material 'APEX3 v2019.1.0'
_computing_structure_refinement SHELXTL-2018/3
_computing_structure_solution SHELXT
_diffrn_ambient_temperature 100(2)
_diffrn_measured_fraction_theta_full 0.998
_diffrn_measured_fraction_theta_max 0.999
_diffrn_measurement_device_type 'Bruker AXS D8 Venture  '
_diffrn_measurement_method 'profile data from \q/2\q scans'
_diffrn_radiation_type MoK\a
_diffrn_radiation_wavelength 0.71073
_diffrn_reflns_av_R_equivalents 0.0319
_diffrn_reflns_av_unetI/netI 0.0210
_diffrn_reflns_Laue_measured_fraction_full 0.998
_diffrn_reflns_Laue_measured_fraction_max 0.999
_diffrn_reflns_limit_h_max 17
_diffrn_reflns_limit_h_min -17
_diffrn_reflns_limit_k_max 18
_diffrn_reflns_limit_k_min -18
_diffrn_reflns_limit_l_max 19
_diffrn_reflns_limit_l_min -21
_diffrn_reflns_number 86362
_diffrn_reflns_point_group_measured_fraction_full 0.998
_diffrn_reflns_point_group_measured_fraction_max 0.999
_diffrn_reflns_theta_full 25.242
_diffrn_reflns_theta_max 30.508
_diffrn_reflns_theta_min 2.277
_exptl_absorpt_coefficient_mu 1.167
_exptl_absorpt_correction_T_max 0.843
_exptl_absorpt_correction_T_min 0.669
_exptl_absorpt_correction_type multi-scan
_exptl_absorpt_process_details Sadabs
_exptl_crystal_colour yellow
_exptl_crystal_density_diffrn 1.439
_exptl_crystal_description 'prism frag'
_exptl_crystal_F_000 992
_exptl_crystal_size_max 0.375
_exptl_crystal_size_mid 0.290
_exptl_crystal_size_min 0.151
_refine_diff_density_max 0.789
_refine_diff_density_min -0.497
_refine_diff_density_rms 0.069
_refine_ls_extinction_coef 0.0077(3)
_refine_ls_extinction_expression Fc^*^=kFc[1+0.001xFc^2^\l^3^/sin(2\q)]^-1/4^
_refine_ls_extinction_method 'SHELXL-2018/3 (Sheldrick 2018)'
_refine_ls_goodness_of_fit_ref 1.063
_refine_ls_hydrogen_treatment constr
_refine_ls_matrix_type full
_refine_ls_number_parameters 518
_refine_ls_number_reflns 13617
_refine_ls_number_restraints 0
_refine_ls_restrained_S_all 1.063
_refine_ls_R_factor_all 0.0308
_refine_ls_R_factor_gt 0.0254
_refine_ls_shift/su_max 0.002
_refine_ls_shift/su_mean 0.000
_refine_ls_structure_factor_coef Fsqd
_refine_ls_weighting_details 'w=1/[\s^2^(Fo^2^)+(0.0165P)^2^+2.1604P] where P=(Fo^2^+2Fc^2^)/3'
_refine_ls_weighting_scheme calc
_refine_ls_wR_factor_gt 0.0553
_refine_ls_wR_factor_ref 0.0579
_reflns_Friedel_coverage 0.000
_reflns_number_gt 12366
_reflns_number_total 13617
_reflns_threshold_expression 'I > 2\s(I)'
_cod_data_source_file d1ce01076j2.cif
_cod_data_source_block complex_1
_cod_depositor_comments 'Adding full bibliography for 7243707.cif.'
_cod_original_cell_volume 2233.1(6)
_cod_database_code 7243707
_shelx_space_group_comment
;
The symmetry employed for this shelxl refinement is uniquely defined
by the following loop, which should always be used as a source of
symmetry information in preference to the above space-group names.
They are only intended as comments.
;
_shelx_estimated_absorpt_t_min 0.669
_shelx_estimated_absorpt_t_max 0.843

loop_
_space_group_symop_operation_xyz
'x, y, z'
'-x, -y, -z'

loop_
_atom_site_label
_atom_site_type_symbol
_atom_site_fract_x
_atom_site_fract_y
_atom_site_fract_z
_atom_site_U_iso_or_equiv
_atom_site_adp_type
_atom_site_occupancy
_atom_site_site_symmetry_order
_atom_site_calc_flag
_atom_site_refinement_flags_posn
_atom_site_refinement_flags_adp
_atom_site_refinement_flags_occupancy
_atom_site_disorder_assembly
_atom_site_disorder_group
Ru1 Ru 0.23085(2) 0.77902(2) 0.28867(2) 0.00946(3) Uani 1 1 d . . . . .
P1 P 0.35557(3) 0.65466(3) 0.19119(2) 0.00962(6) Uani 1 1 d . . . . .
P2 P 0.13650(3) 0.66131(3) 0.35720(2) 0.01023(6) Uani 1 1 d . . . . .
C1 C 0.36303(12) 0.72077(11) 0.38909(10) 0.0150(3) Uani 1 1 d . . . . .
H1A H 0.440983 0.707581 0.360531 0.022 Uiso 1 1 calc R U . . .
H1B H 0.356599 0.653873 0.418262 0.022 Uiso 1 1 calc R U . . .
H1C H 0.351576 0.774369 0.434122 0.022 Uiso 1 1 calc R U . . .
C2 C 0.19471(13) 0.91038(11) 0.17481(10) 0.0176(3) Uani 1 1 d . . . . .
H2 H 0.215717 0.900029 0.113174 0.021 Uiso 1 1 calc R U . . .
C3 C 0.27530(13) 0.92889(11) 0.23329(11) 0.0188(3) Uani 1 1 d . . . . .
H3 H 0.348502 0.934435 0.210650 0.023 Uiso 1 1 calc R U . . .
C4 C 0.24591(14) 0.93895(11) 0.32485(11) 0.0201(3) Uani 1 1 d . . . . .
H4 H 0.299252 0.952373 0.364168 0.024 Uiso 1 1 calc R U . . .
C5 C 0.13785(14) 0.92939(11) 0.35963(11) 0.0187(3) Uani 1 1 d . . . . .
H5 H 0.119331 0.934481 0.422064 0.022 Uiso 1 1 calc R U . . .
C6 C 0.05802(13) 0.91220(11) 0.30027(11) 0.0179(3) Uani 1 1 d . . . . .
H6 H -0.013927 0.903935 0.323158 0.021 Uiso 1 1 calc R U . . .
C7 C 0.08411(13) 0.90714(11) 0.20693(10) 0.0174(3) Uani 1 1 d . . . . .
H7 H 0.027517 0.901630 0.166529 0.021 Uiso 1 1 calc R U . . .
C8 C 0.41878(12) 0.72872(11) 0.10493(9) 0.0127(2) Uani 1 1 d . . . . .
C9 C 0.38500(13) 0.74520(12) 0.01557(10) 0.0163(3) Uani 1 1 d . . . . .
H9 H 0.330626 0.712997 -0.004551 0.020 Uiso 1 1 calc R U . . .
C10 C 0.43069(14) 0.80884(13) -0.04464(10) 0.0203(3) Uani 1 1 d . . . . .
H10 H 0.407703 0.819171 -0.105521 0.024 Uiso 1 1 calc R U . . .
C11 C 0.50936(14) 0.85690(12) -0.01582(11) 0.0205(3) Uani 1 1 d . . . . .
H11 H 0.538670 0.901585 -0.056480 0.025 Uiso 1 1 calc R U . . .
C12 C 0.54533(13) 0.83953(12) 0.07285(11) 0.0191(3) Uani 1 1 d . . . . .
H12 H 0.600207 0.871435 0.092545 0.023 Uiso 1 1 calc R U . . .
C13 C 0.50076(13) 0.77533(11) 0.13266(10) 0.0161(3) Uani 1 1 d . . . . .
H13 H 0.526243 0.763029 0.192917 0.019 Uiso 1 1 calc R U . . .
C14 C 0.49024(11) 0.54669(10) 0.22307(9) 0.0113(2) Uani 1 1 d . . . . .
C15 C 0.50617(12) 0.49432(11) 0.30802(9) 0.0134(2) Uani 1 1 d . . . . .
H15 H 0.450215 0.519990 0.354927 0.016 Uiso 1 1 calc R U . . .
C16 C 0.60366(12) 0.40446(12) 0.32475(10) 0.0169(3) Uani 1 1 d . . . . .
H16 H 0.613761 0.369601 0.382962 0.020 Uiso 1 1 calc R U . . .
C17 C 0.68579(12) 0.36587(12) 0.25683(11) 0.0182(3) Uani 1 1 d . . . . .
H17 H 0.751248 0.303970 0.268177 0.022 Uiso 1 1 calc R U . . .
C18 C 0.67208(12) 0.41802(12) 0.17205(10) 0.0164(3) Uani 1 1 d . . . . .
H18 H 0.728723 0.392257 0.125594 0.020 Uiso 1 1 calc R U . . .
C19 C 0.57548(12) 0.50789(11) 0.15524(10) 0.0138(2) Uani 1 1 d . . . . .
H19 H 0.566921 0.543495 0.097317 0.017 Uiso 1 1 calc R U . . .
C20 C 0.28333(11) 0.58283(11) 0.12381(9) 0.0114(2) Uani 1 1 d . . . . .
C21 C 0.17258(12) 0.63947(11) 0.09097(10) 0.0145(2) Uani 1 1 d . . . . .
H21 H 0.137194 0.712096 0.105144 0.017 Uiso 1 1 calc R U . . .
C22 C 0.11342(13) 0.59130(12) 0.03795(10) 0.0176(3) Uani 1 1 d . . . . .
H22 H 0.038461 0.631058 0.015696 0.021 Uiso 1 1 calc R U . . .
C23 C 0.16412(13) 0.48469(13) 0.01748(10) 0.0187(3) Uani 1 1 d . . . . .
H23 H 0.123922 0.451466 -0.018794 0.022 Uiso 1 1 calc R U . . .
C24 C 0.27371(13) 0.42705(12) 0.05028(11) 0.0185(3) Uani 1 1 d . . . . .
H24 H 0.308116 0.354106 0.036685 0.022 Uiso 1 1 calc R U . . .
C25 C 0.33336(12) 0.47532(11) 0.10283(10) 0.0148(3) Uani 1 1 d . . . . .
H25 H 0.408465 0.435319 0.124686 0.018 Uiso 1 1 calc R U . . .
C26 C 0.05663(12) 0.71775(11) 0.46022(9) 0.0133(2) Uani 1 1 d . . . . .
C27 C 0.11276(13) 0.75828(11) 0.52301(10) 0.0165(3) Uani 1 1 d . . . . .
H27 H 0.192515 0.754889 0.512961 0.020 Uiso 1 1 calc R U . . .
C28 C 0.05282(14) 0.80358(12) 0.60015(10) 0.0196(3) Uani 1 1 d . . . . .
H28 H 0.092080 0.830287 0.642449 0.024 Uiso 1 1 calc R U . . .
C29 C -0.06422(14) 0.80979(12) 0.61538(10) 0.0210(3) Uani 1 1 d . . . . .
H29 H -0.104758 0.840153 0.668173 0.025 Uiso 1 1 calc R U . . .
C30 C -0.12111(14) 0.77167(13) 0.55347(11) 0.0235(3) Uani 1 1 d . . . . .
H30 H -0.201460 0.777077 0.563223 0.028 Uiso 1 1 calc R U . . .
C31 C -0.06138(13) 0.72511(12) 0.47642(11) 0.0190(3) Uani 1 1 d . . . . .
H31 H -0.101213 0.698210 0.434673 0.023 Uiso 1 1 calc R U . . .
C32 C 0.01989(12) 0.63075(11) 0.29932(9) 0.0136(2) Uani 1 1 d . . . . .
C33 C -0.04768(13) 0.70396(12) 0.23637(10) 0.0177(3) Uani 1 1 d . . . . .
H33 H -0.028141 0.767095 0.218809 0.021 Uiso 1 1 calc R U . . .
C34 C -0.14341(14) 0.68635(14) 0.19866(12) 0.0236(3) Uani 1 1 d . . . . .
H34 H -0.188789 0.737280 0.155741 0.028 Uiso 1 1 calc R U . . .
C35 C -0.17270(14) 0.59433(14) 0.22372(12) 0.0254(3) Uani 1 1 d . . . . .
H35 H -0.237576 0.581750 0.197509 0.031 Uiso 1 1 calc R U . . .
C36 C -0.10708(15) 0.52096(13) 0.28700(12) 0.0249(3) Uani 1 1 d . . . . .
H36 H -0.127498 0.458250 0.304528 0.030 Uiso 1 1 calc R U . . .
C37 C -0.01135(14) 0.53848(12) 0.32513(11) 0.0200(3) Uani 1 1 d . . . . .
H37 H 0.033016 0.487904 0.368740 0.024 Uiso 1 1 calc R U . . .
C38 C 0.22622(12) 0.52666(11) 0.39454(10) 0.0135(2) Uani 1 1 d . . . . .
C39 C 0.26559(13) 0.50078(12) 0.48207(10) 0.0174(3) Uani 1 1 d . . . . .
H39 H 0.241019 0.552690 0.526217 0.021 Uiso 1 1 calc R U . . .
C40 C 0.34121(14) 0.39851(13) 0.50502(12) 0.0240(3) Uani 1 1 d . . . . .
H40 H 0.368000 0.381123 0.564741 0.029 Uiso 1 1 calc R U . . .
C41 C 0.37723(14) 0.32238(12) 0.44088(13) 0.0264(4) Uani 1 1 d . . . . .
H41 H 0.429771 0.253423 0.456504 0.032 Uiso 1 1 calc R U . . .
C42 C 0.33670(14) 0.34667(12) 0.35388(12) 0.0240(3) Uani 1 1 d . . . . .
H42 H 0.360410 0.294079 0.310249 0.029 Uiso 1 1 calc R U . . .
C43 C 0.26125(13) 0.44831(11) 0.33083(11) 0.0179(3) Uani 1 1 d . . . . .
H43 H 0.233250 0.464727 0.271381 0.022 Uiso 1 1 calc R U . . .
Ga1 Ga 0.63743(2) -0.00633(2) 0.32147(2) 0.01537(4) Uani 1 1 d . . . . .
Cl1 Cl 0.76672(3) -0.01025(4) 0.20399(3) 0.02980(9) Uani 1 1 d . . . . .
Cl2 Cl 0.46221(3) 0.08578(3) 0.26144(3) 0.02177(7) Uani 1 1 d . . . . .
C44 C 0.63127(16) -0.15248(13) 0.35200(12) 0.0262(3) Uani 1 1 d . . . . .
H44A H 0.697469 -0.191316 0.389927 0.039 Uiso 1 1 calc R U . . .
H44B H 0.635821 -0.190158 0.296755 0.039 Uiso 1 1 calc R U . . .
H44C H 0.557464 -0.148646 0.384515 0.039 Uiso 1 1 calc R U . . .
C45 C 0.67844(16) 0.08423(15) 0.41159(12) 0.0287(4) Uani 1 1 d . . . . .
H45A H 0.626663 0.088975 0.464832 0.043 Uiso 1 1 calc R U . . .
H45B H 0.668323 0.156288 0.384453 0.043 Uiso 1 1 calc R U . . .
H45C H 0.760189 0.051233 0.429085 0.043 Uiso 1 1 calc R U . . .
C1S C 1.00490(16) 0.75877(15) 0.83835(11) 0.0262(3) Uani 1 1 d . . . . .
H1S H 1.039199 0.717633 0.788462 0.031 Uiso 1 1 calc R U . . .
C2S C 1.06657(14) 0.81421(13) 0.87968(12) 0.0235(3) Uani 1 1 d . . . . .
H2S H 1.142287 0.812849 0.857239 0.028 Uiso 1 1 calc R U . . .
C3S C 1.01829(16) 0.87188(13) 0.95385(12) 0.0255(3) Uani 1 1 d . . . . .
H3S H 1.061441 0.909332 0.982654 0.031 Uiso 1 1 calc R U . . .
C4S C 0.90739(17) 0.87530(14) 0.98633(12) 0.0307(4) Uani 1 1 d . . . . .
H4S H 0.874734 0.914386 1.037629 0.037 Uiso 1 1 calc R U . . .
C5S C 0.84402(16) 0.82115(17) 0.94339(13) 0.0345(4) Uani 1 1 d . . . . .
H5S H 0.767402 0.824153 0.964768 0.041 Uiso 1 1 calc R U . . .
C6S C 0.89296(17) 0.76264(17) 0.86917(13) 0.0316(4) Uani 1 1 d . . . . .
H6S H 0.849989 0.725544 0.839730 0.038 Uiso 1 1 calc R U . . .

loop_
_atom_site_aniso_label
_atom_site_aniso_U_11
_atom_site_aniso_U_22
_atom_site_aniso_U_33
_atom_site_aniso_U_23
_atom_site_aniso_U_13
_atom_site_aniso_U_12
Ru1 0.00981(5) 0.00745(5) 0.01125(5) -0.00071(3) -0.00139(3) -0.00269(3)
P1 0.00995(14) 0.00945(14) 0.00987(14) -0.00008(11) -0.00137(11) -0.00356(11)
P2 0.01028(14) 0.00928(14) 0.01102(15) -0.00055(11) -0.00081(11) -0.00283(11)
C1 0.0141(6) 0.0152(6) 0.0159(6) -0.0020(5) -0.0042(5) -0.0041(5)
C2 0.0209(7) 0.0100(6) 0.0193(7) 0.0038(5) -0.0005(5) -0.0020(5)
C3 0.0180(6) 0.0095(6) 0.0292(8) 0.0010(5) 0.0012(6) -0.0053(5)
C4 0.0237(7) 0.0095(6) 0.0283(8) -0.0046(5) -0.0053(6) -0.0057(5)
C5 0.0236(7) 0.0100(6) 0.0202(7) -0.0040(5) 0.0013(6) -0.0014(5)
C6 0.0146(6) 0.0097(6) 0.0261(8) 0.0008(5) 0.0016(5) 0.0001(5)
C7 0.0163(6) 0.0106(6) 0.0225(7) 0.0034(5) -0.0060(5) -0.0007(5)
C8 0.0137(6) 0.0115(6) 0.0128(6) 0.0008(5) 0.0002(5) -0.0042(5)
C9 0.0169(6) 0.0185(6) 0.0142(6) 0.0012(5) -0.0020(5) -0.0069(5)
C10 0.0220(7) 0.0215(7) 0.0161(7) 0.0048(6) -0.0009(5) -0.0059(6)
C11 0.0208(7) 0.0154(6) 0.0237(7) 0.0053(6) 0.0045(6) -0.0054(5)
C12 0.0183(7) 0.0159(6) 0.0250(8) -0.0008(6) 0.0022(6) -0.0085(5)
C13 0.0174(6) 0.0158(6) 0.0164(6) -0.0001(5) -0.0007(5) -0.0074(5)
C14 0.0101(5) 0.0106(5) 0.0140(6) -0.0015(5) -0.0015(4) -0.0039(4)
C15 0.0127(6) 0.0134(6) 0.0135(6) -0.0009(5) -0.0005(5) -0.0031(5)
C16 0.0153(6) 0.0165(6) 0.0169(7) 0.0026(5) -0.0022(5) -0.0024(5)
C17 0.0126(6) 0.0155(6) 0.0242(7) 0.0008(5) -0.0021(5) -0.0010(5)
C18 0.0116(6) 0.0174(6) 0.0197(7) -0.0040(5) 0.0027(5) -0.0035(5)
C19 0.0126(6) 0.0148(6) 0.0144(6) -0.0008(5) -0.0003(5) -0.0048(5)
C20 0.0124(6) 0.0135(6) 0.0100(6) -0.0004(5) -0.0003(4) -0.0066(5)
C21 0.0147(6) 0.0139(6) 0.0157(6) -0.0003(5) -0.0026(5) -0.0051(5)
C22 0.0152(6) 0.0223(7) 0.0169(7) 0.0004(5) -0.0040(5) -0.0081(5)
C23 0.0204(7) 0.0239(7) 0.0173(7) -0.0056(6) -0.0004(5) -0.0142(6)
C24 0.0200(7) 0.0162(6) 0.0218(7) -0.0071(5) 0.0017(6) -0.0083(5)
C25 0.0133(6) 0.0148(6) 0.0173(6) -0.0028(5) 0.0001(5) -0.0053(5)
C26 0.0143(6) 0.0103(5) 0.0134(6) -0.0004(5) 0.0006(5) -0.0011(5)
C27 0.0159(6) 0.0163(6) 0.0161(6) -0.0021(5) -0.0008(5) -0.0029(5)
C28 0.0253(7) 0.0167(6) 0.0146(7) -0.0026(5) -0.0014(6) -0.0029(6)
C29 0.0270(8) 0.0146(6) 0.0170(7) -0.0018(5) 0.0070(6) -0.0012(6)
C30 0.0191(7) 0.0246(8) 0.0261(8) -0.0036(6) 0.0081(6) -0.0065(6)
C31 0.0167(6) 0.0216(7) 0.0201(7) -0.0042(6) 0.0029(5) -0.0075(5)
C32 0.0128(6) 0.0148(6) 0.0147(6) -0.0034(5) 0.0002(5) -0.0060(5)
C33 0.0152(6) 0.0204(7) 0.0190(7) -0.0012(5) -0.0026(5) -0.0076(5)
C34 0.0180(7) 0.0293(8) 0.0246(8) -0.0019(6) -0.0071(6) -0.0078(6)
C35 0.0175(7) 0.0312(8) 0.0318(9) -0.0124(7) -0.0031(6) -0.0113(6)
C36 0.0240(8) 0.0227(7) 0.0336(9) -0.0072(7) 0.0005(7) -0.0142(6)
C37 0.0215(7) 0.0171(7) 0.0245(8) -0.0010(6) -0.0023(6) -0.0102(6)
C38 0.0128(6) 0.0104(6) 0.0172(6) 0.0018(5) 0.0009(5) -0.0040(5)
C39 0.0169(6) 0.0163(6) 0.0182(7) 0.0037(5) -0.0019(5) -0.0046(5)
C40 0.0186(7) 0.0208(7) 0.0299(8) 0.0110(6) -0.0052(6) -0.0041(6)
C41 0.0170(7) 0.0136(7) 0.0436(10) 0.0093(7) 0.0031(7) -0.0004(5)
C42 0.0223(7) 0.0125(6) 0.0352(9) -0.0023(6) 0.0110(6) -0.0040(5)
C43 0.0196(7) 0.0132(6) 0.0206(7) -0.0008(5) 0.0054(5) -0.0053(5)
Ga1 0.01692(8) 0.01538(8) 0.01577(8) -0.00223(6) -0.00090(6) -0.00751(6)
Cl1 0.01844(17) 0.0313(2) 0.0314(2) 0.01121(17) 0.00808(15) 0.00048(15)
Cl2 0.01744(16) 0.01857(16) 0.02877(19) -0.00259(14) -0.00215(14) -0.00439(13)
C44 0.0286(8) 0.0213(7) 0.0288(9) 0.0078(6) -0.0022(7) -0.0094(6)
C45 0.0311(8) 0.0304(8) 0.0223(8) -0.0153(7) -0.0134(7) -0.0018(7)
C1S 0.0302(8) 0.0309(9) 0.0172(7) -0.0002(6) 0.0012(6) -0.0096(7)
C2S 0.0203(7) 0.0212(7) 0.0267(8) 0.0036(6) 0.0008(6) -0.0041(6)
C3S 0.0297(8) 0.0164(7) 0.0275(8) 0.0008(6) -0.0063(7) -0.0028(6)
C4S 0.0362(9) 0.0257(8) 0.0205(8) 0.0009(6) 0.0049(7) 0.0029(7)
C5S 0.0213(8) 0.0446(11) 0.0332(10) 0.0118(8) 0.0052(7) -0.0074(8)
C6S 0.0307(9) 0.0430(10) 0.0267(9) 0.0058(8) -0.0068(7) -0.0202(8)

loop_
_atom_type_symbol
_atom_type_description
_atom_type_scat_dispersion_real
_atom_type_scat_dispersion_imag
_atom_type_scat_source
C C 0.0033 0.0016 'International Tables Vol C Tables 4.2.6.8 and 6.1.1.4'
H H 0.0000 0.0000 'International Tables Vol C Tables 4.2.6.8 and 6.1.1.4'
Cl Cl 0.1484 0.1585 'International Tables Vol C Tables 4.2.6.8 and 6.1.1.4'
Ga Ga 0.2307 1.6083 'International Tables Vol C Tables 4.2.6.8 and 6.1.1.4'
P P 0.1023 0.0942 'International Tables Vol C Tables 4.2.6.8 and 6.1.1.4'
Ru Ru -1.2594 0.8363 'International Tables Vol C Tables 4.2.6.8 and 6.1.1.4'

loop_
_geom_angle_atom_site_label_1
_geom_angle_atom_site_label_2
_geom_angle_atom_site_label_3
_geom_angle
_geom_angle_site_symmetry_1
_geom_angle_site_symmetry_3
_geom_angle_publ_flag
C1 Ru1 C5 93.67(6) . . ?
C1 Ru1 C6 127.43(6) . . ?
C5 Ru1 C6 36.39(6) . . ?
C1 Ru1 C4 81.64(6) . . ?
C5 Ru1 C4 36.49(6) . . ?
C6 Ru1 C4 64.97(6) . . ?
C1 Ru1 C3 99.80(6) . . ?
C5 Ru1 C3 65.20(6) . . ?
C6 Ru1 C3 76.38(5) . . ?
C4 Ru1 C3 35.73(6) . . ?
C1 Ru1 C2 134.82(6) . . ?
C5 Ru1 C2 76.63(6) . . ?
C6 Ru1 C2 64.38(5) . . ?
C4 Ru1 C2 64.31(6) . . ?
C3 Ru1 C2 35.92(6) . . ?
C1 Ru1 C7 156.39(5) . . ?
C5 Ru1 C7 64.55(6) . . ?
C6 Ru1 C7 35.71(5) . . ?
C4 Ru1 C7 75.32(5) . . ?
C3 Ru1 C7 63.78(5) . . ?
C2 Ru1 C7 35.19(5) . . ?
C1 Ru1 P2 87.50(4) . . ?
C5 Ru1 P2 100.41(4) . . ?
C6 Ru1 P2 87.91(4) . . ?
C4 Ru1 P2 133.66(4) . . ?
C3 Ru1 P2 164.05(4) . . ?
C2 Ru1 P2 137.46(4) . . ?
C7 Ru1 P2 104.64(4) . . ?
C1 Ru1 P1 87.89(4) . . ?
C5 Ru1 P1 163.20(4) . . ?
C6 Ru1 P1 144.64(4) . . ?
C4 Ru1 P1 127.80(4) . . ?
C3 Ru1 P1 98.04(4) . . ?
C2 Ru1 P1 90.42(4) . . ?
C7 Ru1 P1 110.28(4) . . ?
P2 Ru1 P1 96.366(17) . . ?
C20 P1 C8 102.69(6) . . ?
C20 P1 C14 101.17(6) . . ?
C8 P1 C14 99.17(6) . . ?
C20 P1 Ru1 115.85(5) . . ?
C8 P1 Ru1 108.60(5) . . ?
C14 P1 Ru1 126.02(5) . . ?
C38 P2 C32 100.75(6) . . ?
C38 P2 C26 103.89(6) . . ?
C32 P2 C26 100.69(6) . . ?
C38 P2 Ru1 118.49(5) . . ?
C32 P2 Ru1 120.46(5) . . ?
C26 P2 Ru1 110.03(5) . . ?
Ru1 C1 H1A 109.5 . . ?
Ru1 C1 H1B 109.5 . . ?
H1A C1 H1B 109.5 . . ?
Ru1 C1 H1C 109.5 . . ?
H1A C1 H1C 109.5 . . ?
H1B C1 H1C 109.5 . . ?
C7 C2 C3 120.72(14) . . ?
C7 C2 Ru1 74.22(8) . . ?
C3 C2 Ru1 71.94(8) . . ?
C7 C2 H2 119.6 . . ?
C3 C2 H2 119.6 . . ?
Ru1 C2 H2 126.0 . . ?
C4 C3 C2 119.27(14) . . ?
C4 C3 Ru1 71.10(8) . . ?
C2 C3 Ru1 72.13(8) . . ?
C4 C3 H3 120.4 . . ?
C2 C3 H3 120.4 . . ?
Ru1 C3 H3 128.6 . . ?
C3 C4 C5 120.92(14) . . ?
C3 C4 Ru1 73.16(8) . . ?
C5 C4 Ru1 71.08(8) . . ?
C3 C4 H4 119.5 . . ?
C5 C4 H4 119.5 . . ?
Ru1 C4 H4 128.5 . . ?
C6 C5 C4 119.05(14) . . ?
C6 C5 Ru1 72.40(8) . . ?
C4 C5 Ru1 72.43(8) . . ?
C6 C5 H5 120.5 . . ?
C4 C5 H5 120.5 . . ?
Ru1 C5 H5 126.6 . . ?
C5 C6 C7 120.61(14) . . ?
C5 C6 Ru1 71.21(8) . . ?
C7 C6 Ru1 75.15(8) . . ?
C5 C6 H6 119.7 . . ?
C7 C6 H6 119.7 . . ?
Ru1 C6 H6 125.7 . . ?
C2 C7 C6 119.15(14) . . ?
C2 C7 Ru1 70.58(8) . . ?
C6 C7 Ru1 69.14(8) . . ?
C2 C7 H7 120.4 . . ?
C6 C7 H7 120.4 . . ?
Ru1 C7 H7 132.8 . . ?
C9 C8 C13 118.78(13) . . ?
C9 C8 P1 123.66(11) . . ?
C13 C8 P1 117.47(11) . . ?
C8 C9 C10 120.41(14) . . ?
C8 C9 H9 119.8 . . ?
C10 C9 H9 119.8 . . ?
C11 C10 C9 120.27(14) . . ?
C11 C10 H10 119.9 . . ?
C9 C10 H10 119.9 . . ?
C10 C11 C12 119.85(14) . . ?
C10 C11 H11 120.1 . . ?
C12 C11 H11 120.1 . . ?
C11 C12 C13 119.93(14) . . ?
C11 C12 H12 120.0 . . ?
C13 C12 H12 120.0 . . ?
C12 C13 C8 120.73(14) . . ?
C12 C13 H13 119.6 . . ?
C8 C13 H13 119.6 . . ?
C15 C14 C19 118.47(12) . . ?
C15 C14 P1 123.35(10) . . ?
C19 C14 P1 117.83(10) . . ?
C14 C15 C16 120.58(13) . . ?
C14 C15 H15 119.7 . . ?
C16 C15 H15 119.7 . . ?
C17 C16 C15 120.33(13) . . ?
C17 C16 H16 119.8 . . ?
C15 C16 H16 119.8 . . ?
C16 C17 C18 119.83(13) . . ?
C16 C17 H17 120.1 . . ?
C18 C17 H17 120.1 . . ?
C17 C18 C19 120.02(13) . . ?
C17 C18 H18 120.0 . . ?
C19 C18 H18 120.0 . . ?
C18 C19 C14 120.76(13) . . ?
C18 C19 H19 119.6 . . ?
C14 C19 H19 119.6 . . ?
C21 C20 C25 118.49(12) . . ?
C21 C20 P1 117.66(10) . . ?
C25 C20 P1 123.84(10) . . ?
C22 C21 C20 121.05(13) . . ?
C22 C21 H21 119.5 . . ?
C20 C21 H21 119.5 . . ?
C21 C22 C23 119.88(13) . . ?
C21 C22 H22 120.1 . . ?
C23 C22 H22 120.1 . . ?
C24 C23 C22 119.74(13) . . ?
C24 C23 H23 120.1 . . ?
C22 C23 H23 120.1 . . ?
C25 C24 C23 120.44(14) . . ?
C25 C24 H24 119.8 . . ?
C23 C24 H24 119.8 . . ?
C24 C25 C20 120.38(13) . . ?
C24 C25 H25 119.8 . . ?
C20 C25 H25 119.8 . . ?
C31 C26 C27 118.28(13) . . ?
C31 C26 P2 121.71(11) . . ?
C27 C26 P2 119.96(11) . . ?
C28 C27 C26 120.70(14) . . ?
C28 C27 H27 119.7 . . ?
C26 C27 H27 119.7 . . ?
C29 C28 C27 120.26(14) . . ?
C29 C28 H28 119.9 . . ?
C27 C28 H28 119.9 . . ?
C30 C29 C28 119.67(14) . . ?
C30 C29 H29 120.2 . . ?
C28 C29 H29 120.2 . . ?
C29 C30 C31 120.46(15) . . ?
C29 C30 H30 119.8 . . ?
C31 C30 H30 119.8 . . ?
C30 C31 C26 120.62(14) . . ?
C30 C31 H31 119.7 . . ?
C26 C31 H31 119.7 . . ?
C33 C32 C37 118.54(13) . . ?
C33 C32 P2 120.61(11) . . ?
C37 C32 P2 120.47(11) . . ?
C32 C33 C34 121.07(14) . . ?
C32 C33 H33 119.5 . . ?
C34 C33 H33 119.5 . . ?
C35 C34 C33 119.98(15) . . ?
C35 C34 H34 120.0 . . ?
C33 C34 H34 120.0 . . ?
C36 C35 C34 119.78(14) . . ?
C36 C35 H35 120.1 . . ?
C34 C35 H35 120.1 . . ?
C35 C36 C37 120.40(15) . . ?
C35 C36 H36 119.8 . . ?
C37 C36 H36 119.8 . . ?
C36 C37 C32 120.23(15) . . ?
C36 C37 H37 119.9 . . ?
C32 C37 H37 119.9 . . ?
C39 C38 C43 119.15(13) . . ?
C39 C38 P2 122.67(11) . . ?
C43 C38 P2 118.10(11) . . ?
C38 C39 C40 120.08(15) . . ?
C38 C39 H39 120.0 . . ?
C40 C39 H39 120.0 . . ?
C41 C40 C39 120.20(16) . . ?
C41 C40 H40 119.9 . . ?
C39 C40 H40 119.9 . . ?
C40 C41 C42 120.18(14) . . ?
C40 C41 H41 119.9 . . ?
C42 C41 H41 119.9 . . ?
C41 C42 C43 119.77(15) . . ?
C41 C42 H42 120.1 . . ?
C43 C42 H42 120.1 . . ?
C42 C43 C38 120.58(15) . . ?
C42 C43 H43 119.7 . . ?
C38 C43 H43 119.7 . . ?
C44 Ga1 C45 122.85(8) . . ?
C44 Ga1 Cl2 106.10(5) . . ?
C45 Ga1 Cl2 109.10(5) . . ?
C44 Ga1 Cl1 109.41(6) . . ?
C45 Ga1 Cl1 104.65(6) . . ?
Cl2 Ga1 Cl1 103.06(2) . . ?
Ga1 C44 H44A 109.5 . . ?
Ga1 C44 H44B 109.5 . . ?
H44A C44 H44B 109.5 . . ?
Ga1 C44 H44C 109.5 . . ?
H44A C44 H44C 109.5 . . ?
H44B C44 H44C 109.5 . . ?
Ga1 C45 H45A 109.5 . . ?
Ga1 C45 H45B 109.5 . . ?
H45A C45 H45B 109.5 . . ?
Ga1 C45 H45C 109.5 . . ?
H45A C45 H45C 109.5 . . ?
H45B C45 H45C 109.5 . . ?
C2S C1S C6S 120.39(17) . . ?
C2S C1S H1S 119.8 . . ?
C6S C1S H1S 119.8 . . ?
C1S C2S C3S 120.03(16) . . ?
C1S C2S H2S 120.0 . . ?
C3S C2S H2S 120.0 . . ?
C2S C3S C4S 120.34(17) . . ?
C2S C3S H3S 119.8 . . ?
C4S C3S H3S 119.8 . . ?
C3S C4S C5S 119.63(17) . . ?
C3S C4S H4S 120.2 . . ?
C5S C4S H4S 120.2 . . ?
C6S C5S C4S 119.97(17) . . ?
C6S C5S H5S 120.0 . . ?
C4S C5S H5S 120.0 . . ?
C1S C6S C5S 119.63(17) . . ?
C1S C6S H6S 120.2 . . ?
C5S C6S H6S 120.2 . . ?

loop_
_geom_bond_atom_site_label_1
_geom_bond_atom_site_label_2
_geom_bond_distance
_geom_bond_site_symmetry_2
_geom_bond_publ_flag
Ru1 C1 2.1559(14) . ?
Ru1 C5 2.2509(14) . ?
Ru1 C6 2.2662(14) . ?
Ru1 C4 2.2685(14) . ?
Ru1 C3 2.2950(15) . ?
Ru1 C2 2.2974(14) . ?
Ru1 C7 2.3442(14) . ?
Ru1 P2 2.3496(4) . ?
Ru1 P1 2.3703(4) . ?
P1 C20 1.8354(13) . ?
P1 C8 1.8434(14) . ?
P1 C14 1.8436(14) . ?
P2 C38 1.8274(14) . ?
P2 C32 1.8357(14) . ?
P2 C26 1.8458(14) . ?
C1 H1A 0.9800 . ?
C1 H1B 0.9800 . ?
C1 H1C 0.9800 . ?
C2 C7 1.404(2) . ?
C2 C3 1.416(2) . ?
C2 H2 0.9500 . ?
C3 C4 1.400(2) . ?
C3 H3 0.9500 . ?
C4 C5 1.415(2) . ?
C4 H4 0.9500 . ?
C5 C6 1.411(2) . ?
C5 H5 0.9500 . ?
C6 C7 1.416(2) . ?
C6 H6 0.9500 . ?
C7 H7 0.9500 . ?
C8 C9 1.3945(19) . ?
C8 C13 1.4009(19) . ?
C9 C10 1.399(2) . ?
C9 H9 0.9500 . ?
C10 C11 1.386(2) . ?
C10 H10 0.9500 . ?
C11 C12 1.392(2) . ?
C11 H11 0.9500 . ?
C12 C13 1.393(2) . ?
C12 H12 0.9500 . ?
C13 H13 0.9500 . ?
C14 C15 1.3944(19) . ?
C14 C19 1.4075(19) . ?
C15 C16 1.3968(19) . ?
C15 H15 0.9500 . ?
C16 C17 1.387(2) . ?
C16 H16 0.9500 . ?
C17 C18 1.391(2) . ?
C17 H17 0.9500 . ?
C18 C19 1.3908(19) . ?
C18 H18 0.9500 . ?
C19 H19 0.9500 . ?
C20 C21 1.3971(19) . ?
C20 C25 1.4031(19) . ?
C21 C22 1.388(2) . ?
C21 H21 0.9500 . ?
C22 C23 1.391(2) . ?
C22 H22 0.9500 . ?
C23 C24 1.389(2) . ?
C23 H23 0.9500 . ?
C24 C25 1.389(2) . ?
C24 H24 0.9500 . ?
C25 H25 0.9500 . ?
C26 C31 1.401(2) . ?
C26 C27 1.400(2) . ?
C27 C28 1.395(2) . ?
C27 H27 0.9500 . ?
C28 C29 1.391(2) . ?
C28 H28 0.9500 . ?
C29 C30 1.379(2) . ?
C29 H29 0.9500 . ?
C30 C31 1.398(2) . ?
C30 H30 0.9500 . ?
C31 H31 0.9500 . ?
C32 C33 1.389(2) . ?
C32 C37 1.405(2) . ?
C33 C34 1.390(2) . ?
C33 H33 0.9500 . ?
C34 C35 1.388(2) . ?
C34 H34 0.9500 . ?
C35 C36 1.384(3) . ?
C35 H35 0.9500 . ?
C36 C37 1.392(2) . ?
C36 H36 0.9500 . ?
C37 H37 0.9500 . ?
C38 C39 1.393(2) . ?
C38 C43 1.401(2) . ?
C39 C40 1.398(2) . ?
C39 H39 0.9500 . ?
C40 C41 1.387(3) . ?
C40 H40 0.9500 . ?
C41 C42 1.389(3) . ?
C41 H41 0.9500 . ?
C42 C43 1.392(2) . ?
C42 H42 0.9500 . ?
C43 H43 0.9500 . ?
Ga1 C44 1.9709(16) . ?
Ga1 C45 2.0257(15) . ?
Ga1 Cl2 2.2633(5) . ?
Ga1 Cl1 2.2822(5) . ?
C44 H44A 0.9800 . ?
C44 H44B 0.9800 . ?
C44 H44C 0.9800 . ?
C45 H45A 0.9800 . ?
C45 H45B 0.9800 . ?
C45 H45C 0.9800 . ?
C1S C2S 1.377(2) . ?
C1S C6S 1.388(3) . ?
C1S H1S 0.9500 . ?
C2S C3S 1.383(2) . ?
C2S H2S 0.9500 . ?
C3S C4S 1.385(3) . ?
C3S H3S 0.9500 . ?
C4S C5S 1.392(3) . ?
C4S H4S 0.9500 . ?
C5S C6S 1.391(3) . ?
C5S H5S 0.9500 . ?
C6S H6S 0.9500 . ?

loop_
_geom_torsion_atom_site_label_1
_geom_torsion_atom_site_label_2
_geom_torsion_atom_site_label_3
_geom_torsion_atom_site_label_4
_geom_torsion
_geom_torsion_site_symmetry_1
_geom_torsion_site_symmetry_2
_geom_torsion_site_symmetry_3
_geom_torsion_site_symmetry_4
_geom_torsion_publ_flag
C7 C2 C3 C4 3.0(2) . . . . ?
Ru1 C2 C3 C4 -55.19(12) . . . . ?
C7 C2 C3 Ru1 58.23(12) . . . . ?
C2 C3 C4 C5 0.9(2) . . . . ?
Ru1 C3 C4 C5 -54.81(12) . . . . ?
C2 C3 C4 Ru1 55.69(12) . . . . ?
C3 C4 C5 C6 -1.6(2) . . . . ?
Ru1 C4 C5 C6 -57.40(12) . . . . ?
C3 C4 C5 Ru1 55.79(12) . . . . ?
C4 C5 C6 C7 -1.5(2) . . . . ?
Ru1 C5 C6 C7 -58.94(12) . . . . ?
C4 C5 C6 Ru1 57.42(12) . . . . ?
C3 C2 C7 C6 -6.1(2) . . . . ?
Ru1 C2 C7 C6 51.04(12) . . . . ?
C3 C2 C7 Ru1 -57.14(12) . . . . ?
C5 C6 C7 C2 5.3(2) . . . . ?
Ru1 C6 C7 C2 -51.70(12) . . . . ?
C5 C6 C7 Ru1 57.04(12) . . . . ?
C20 P1 C8 C9 16.19(13) . . . . ?
C14 P1 C8 C9 119.93(12) . . . . ?
Ru1 P1 C8 C9 -107.00(12) . . . . ?
C20 P1 C8 C13 -167.25(11) . . . . ?
C14 P1 C8 C13 -63.50(12) . . . . ?
Ru1 P1 C8 C13 69.57(11) . . . . ?
C13 C8 C9 C10 -1.2(2) . . . . ?
P1 C8 C9 C10 175.32(11) . . . . ?
C8 C9 C10 C11 -0.5(2) . . . . ?
C9 C10 C11 C12 1.6(2) . . . . ?
C10 C11 C12 C13 -1.0(2) . . . . ?
C11 C12 C13 C8 -0.7(2) . . . . ?
C9 C8 C13 C12 1.8(2) . . . . ?
P1 C8 C13 C12 -174.91(11) . . . . ?
C20 P1 C14 C15 -103.09(12) . . . . ?
C8 P1 C14 C15 151.92(12) . . . . ?
Ru1 P1 C14 C15 30.79(14) . . . . ?
C20 P1 C14 C19 69.89(11) . . . . ?
C8 P1 C14 C19 -35.11(12) . . . . ?
Ru1 P1 C14 C19 -156.23(8) . . . . ?
C19 C14 C15 C16 -1.0(2) . . . . ?
P1 C14 C15 C16 171.96(11) . . . . ?
C14 C15 C16 C17 -0.2(2) . . . . ?
C15 C16 C17 C18 1.1(2) . . . . ?
C16 C17 C18 C19 -0.8(2) . . . . ?
C17 C18 C19 C14 -0.5(2) . . . . ?
C15 C14 C19 C18 1.3(2) . . . . ?
P1 C14 C19 C18 -171.99(11) . . . . ?
C8 P1 C20 C21 -80.99(12) . . . . ?
C14 P1 C20 C21 176.83(11) . . . . ?
Ru1 P1 C20 C21 37.20(12) . . . . ?
C8 P1 C20 C25 98.30(12) . . . . ?
C14 P1 C20 C25 -3.88(13) . . . . ?
Ru1 P1 C20 C25 -143.51(10) . . . . ?
C25 C20 C21 C22 -0.7(2) . . . . ?
P1 C20 C21 C22 178.66(11) . . . . ?
C20 C21 C22 C23 0.5(2) . . . . ?
C21 C22 C23 C24 0.0(2) . . . . ?
C22 C23 C24 C25 -0.5(2) . . . . ?
C23 C24 C25 C20 0.3(2) . . . . ?
C21 C20 C25 C24 0.2(2) . . . . ?
P1 C20 C25 C24 -179.06(11) . . . . ?
C38 P2 C26 C31 -102.80(13) . . . . ?
C32 P2 C26 C31 1.22(13) . . . . ?
Ru1 P2 C26 C31 129.38(11) . . . . ?
C38 P2 C26 C27 79.61(12) . . . . ?
C32 P2 C26 C27 -176.37(11) . . . . ?
Ru1 P2 C26 C27 -48.21(12) . . . . ?
C31 C26 C27 C28 0.8(2) . . . . ?
P2 C26 C27 C28 178.43(11) . . . . ?
C26 C27 C28 C29 -0.5(2) . . . . ?
C27 C28 C29 C30 -0.5(2) . . . . ?
C28 C29 C30 C31 1.2(2) . . . . ?
C29 C30 C31 C26 -0.9(2) . . . . ?
C27 C26 C31 C30 -0.1(2) . . . . ?
P2 C26 C31 C30 -177.71(12) . . . . ?
C38 P2 C32 C33 -159.47(12) . . . . ?
C26 P2 C32 C33 94.01(12) . . . . ?
Ru1 P2 C32 C33 -27.02(14) . . . . ?
C38 P2 C32 C37 27.75(13) . . . . ?
C26 P2 C32 C37 -78.78(13) . . . . ?
Ru1 P2 C32 C37 160.20(10) . . . . ?
C37 C32 C33 C34 -0.7(2) . . . . ?
P2 C32 C33 C34 -173.64(12) . . . . ?
C32 C33 C34 C35 -0.1(2) . . . . ?
C33 C34 C35 C36 0.7(3) . . . . ?
C34 C35 C36 C37 -0.5(3) . . . . ?
C35 C36 C37 C32 -0.3(2) . . . . ?
C33 C32 C37 C36 0.9(2) . . . . ?
P2 C32 C37 C36 173.84(12) . . . . ?
C32 P2 C38 C39 -132.10(12) . . . . ?
C26 P2 C38 C39 -28.13(13) . . . . ?
Ru1 P2 C38 C39 94.25(12) . . . . ?
C32 P2 C38 C43 51.22(12) . . . . ?
C26 P2 C38 C43 155.19(11) . . . . ?
Ru1 P2 C38 C43 -82.42(12) . . . . ?
C43 C38 C39 C40 1.4(2) . . . . ?
P2 C38 C39 C40 -175.21(11) . . . . ?
C38 C39 C40 C41 -0.1(2) . . . . ?
C39 C40 C41 C42 -1.2(2) . . . . ?
C40 C41 C42 C43 1.0(2) . . . . ?
C41 C42 C43 C38 0.3(2) . . . . ?
C39 C38 C43 C42 -1.6(2) . . . . ?
P2 C38 C43 C42 175.23(11) . . . . ?
C6S C1S C2S C3S 1.7(3) . . . . ?
C1S C2S C3S C4S -0.8(3) . . . . ?
C2S C3S C4S C5S -0.6(3) . . . . ?
C3S C4S C5S C6S 1.0(3) . . . . ?
C2S C1S C6S C5S -1.3(3) . . . . ?
C4S C5S C6S C1S -0.1(3) . . . . ?
